data_7009333
loop_
_publ_author_name
'He, Zhicong'
'Chaimungkalanont, P. Jinny'
'Craig, Donald C.'
'Colbran, Stephen B.'

_publ_section_title
;
 Copper(II) complexes of 6-hydroxymethyl-substituted
 tris(2-pyridylmethyl)amine ligands
;
_journal_issue 9
_journal_name_full 'Journal of the Chemical Society, Dalton Transactions'
_journal_page_first 1419
_journal_paper_doi 10.1039/b000092m
_journal_year 2000
_chemical_formula_moiety 'C19 H20 Cl Cu N4 O 1+, Cl 1-'
_chemical_formula_sum 'C19 H20 Cl2 Cu N4 O'
_chemical_formula_weight 454.8
_space_group_IT_number 15
_symmetry_cell_setting monoclinic
_symmetry_space_group_name_Hall '-C 2yc'
_symmetry_space_group_name_H-M 'C 1 2/c 1'
_atom_type_scat_source 'International Tables for X-ray Crystallography, Vol. IV'
_audit_creation_method 'RAELSPUB and manual entry'
_cell_angle_alpha 90
_cell_angle_beta 112.92(2)
_cell_angle_gamma 90
_cell_formula_units_Z 8
_cell_length_a 20.669(9)
_cell_length_b 13.190(3)
_cell_length_c 15.770(7)
_cell_measurement_reflns_used 10
_cell_measurement_temperature 294
_cell_measurement_theta_max 13
_cell_measurement_theta_min 12
_cell_volume 3960(3)
_diffrn_measurement_device_type 'Nonius CAD-4'
_diffrn_measurement_method \w--2\q
_diffrn_radiation_type 'Mo K\a'
_diffrn_radiation_wavelength 0.71073
_diffrn_reflns_av_R_equivalents 0.016
_diffrn_reflns_limit_h_max 24
_diffrn_reflns_limit_h_min 0
_diffrn_reflns_limit_k_max 0
_diffrn_reflns_limit_k_min -15
_diffrn_reflns_limit_l_max 18
_diffrn_reflns_limit_l_min -18
_diffrn_reflns_number 3595
_diffrn_reflns_theta_max 25
_diffrn_standards_decay_% 6
_diffrn_standards_interval_time 30min
_diffrn_standards_number 1
_exptl_absorpt_coefficient_mu 1.393
_exptl_absorpt_correction_T_max 0.85
_exptl_absorpt_correction_T_min 0.78
_exptl_absorpt_correction_type analytical
_exptl_absorpt_process_details '(DeMeulenaer & Tompa, 1965)'
_exptl_crystal_density_diffrn 1.53
_exptl_crystal_density_method 'not measured'
_exptl_crystal_description block
_exptl_crystal_F_000 1864.0
_exptl_crystal_size_max 0.16
_exptl_crystal_size_mid 0.15
_exptl_crystal_size_min 0.14
_refine_diff_density_max 0.43
_refine_diff_density_min -0.37
_refine_ls_extinction_method none
_refine_ls_goodness_of_fit_ref 1.52
_refine_ls_hydrogen_treatment noref
_refine_ls_number_parameters 244
_refine_ls_number_reflns 2625
_refine_ls_R_factor_gt 0.027
_refine_ls_shift/su_max 0.009
_refine_ls_structure_factor_coef F
_refine_ls_weighting_details 'w = 1/[\s^2^(F) + 0.0016F^2^]'
_refine_ls_weighting_scheme calc
_refine_ls_wR_factor_ref 0.042
_reflns_number_gt 2625
_reflns_number_total 3494
_reflns_threshold_expression I>3\s(I)
_cod_data_source_file b000092m.txt
_cod_data_source_block COMPOUND1
_cod_depositor_comments
;
 Changing the _atom_site_occupancy data item value from '?' to '1'
 for all fully occupied atom sites.

 Antanas Vaitkus,
 2017-02-09
;
_cod_original_sg_symbol_H-M 'C 2/c'
_cod_database_code 7009333

loop_
_symmetry_equiv_pos_site_id
_symmetry_equiv_pos_as_xyz
1 x,y,z
2 x,-y,1/2+z
3 -x,-y,-z
4 -x,y,1/2-z
5 1/2+x,1/2+y,z
6 1/2+x,1/2-y,1/2+z
7 1/2-x,1/2-y,-z
8 1/2-x,1/2+y,1/2-z

loop_
_atom_site_label
_atom_site_fract_x
_atom_site_fract_y
_atom_site_fract_z
_atom_site_U_iso_or_equiv
_atom_site_adp_type
_atom_site_type_symbol
_atom_site_occupancy
Cu 0.21242(2) 0.48932(3) 0.64970(2) 0.0351(1) Uani Cu 1
Cl1 0.18136(5) 0.42730(6) 0.76026(5) 0.0542(2) Uani Cl 1
Cl2 0.40282(4) 0.33183(6) 0.97800(5) 0.0475(2) Uani Cl 1
O 0.3432(1) 0.1855(2) 0.8098(1) 0.0514(6) Uani O 1
N1 0.3049(1) 0.5512(2) 0.7296(2) 0.0350(5) Uani N 1
N2 0.1232(1) 0.4570(2) 0.5431(2) 0.0396(6) Uani N 1
N3 0.2889(1) 0.3624(2) 0.6195(2) 0.0381(6) Uani N 1
N4 0.2317(1) 0.5642(2) 0.5490(1) 0.0317(5) Uani N 1
C1 0.2782(2) 0.6515(2) 0.5930(2) 0.0389(7) Uani C 1
C2 0.3283(2) 0.6223(2) 0.6874(2) 0.0367(6) Uani C 1
C3 0.3940(2) 0.6664(3) 0.7290(2) 0.0520(8) Uani C 1
C4 0.4373(2) 0.6353(3) 0.8168(2) 0.0605(9) Uani C 1
C5 0.4137(2) 0.5593(3) 0.8585(2) 0.0565(9) Uani C 1
C6 0.3477(2) 0.5195(2) 0.8138(2) 0.0448(7) Uani C 1
C7 0.1629(2) 0.5975(2) 0.4796(2) 0.0358(6) Uani C 1
C8 0.1104(2) 0.5156(2) 0.4687(2) 0.0383(7) Uani C 1
C9 0.0506(2) 0.5040(3) 0.3892(2) 0.0514(8) Uani C 1
C10 0.0020(2) 0.4308(3) 0.3864(3) 0.063(1) Uani C 1
C11 0.0161(2) 0.3690(3) 0.4622(3) 0.062(1) Uani C 1
C12 0.0768(2) 0.3838(3) 0.5391(2) 0.0516(8) Uani C 1
C13 0.2662(2) 0.4934(2) 0.5054(2) 0.0403(7) Uani C 1
C14 0.3157(2) 0.4198(2) 0.5713(2) 0.0398(7) Uani C 1
C15 0.3840(2) 0.4122(3) 0.5794(3) 0.060(1) Uani C 1
C16 0.4256(2) 0.3383(3) 0.6374(3) 0.076(1) Uani C 1
C17 0.3978(2) 0.2773(3) 0.6856(3) 0.063(1) Uani C 1
C18 0.3296(2) 0.2916(2) 0.6759(2) 0.0414(7) Uani C 1
C19 0.2953(2) 0.2268(2) 0.7258(2) 0.0509(8) Uani C 1
HO 0.3602 0.2433 0.8501 0.051 Uani H 1
H1C1 0.2489 0.7100 0.5975 0.039 Uani H 1
H2C1 0.3051 0.6714 0.5550 0.039 Uani H 1
HC3 0.4099 0.7196 0.6963 0.052 Uani H 1
HC4 0.4845 0.6670 0.8494 0.060 Uani H 1
HC5 0.4447 0.5336 0.9209 0.056 Uani H 1
HC6 0.3310 0.4654 0.8447 0.045 Uani H 1
H1C7 0.1671 0.6101 0.4194 0.036 Uani H 1
H2C7 0.1477 0.6613 0.5008 0.036 Uani H 1
HC9 0.0427 0.5482 0.3345 0.051 Uani H 1
HC10 -0.0424 0.4227 0.3306 0.063 Uani H 1
HC11 -0.0174 0.3139 0.4612 0.062 Uani H 1
HC12 0.0867 0.3386 0.5937 0.052 Uani H 1
H1C13 0.2931 0.5346 0.4769 0.040 Uani H 1
H2C13 0.2287 0.4541 0.4563 0.040 Uani H 1
HC15 0.4031 0.4585 0.5446 0.060 Uani H 1
HC16 0.4755 0.3293 0.6443 0.076 Uani H 1
HC17 0.4271 0.2230 0.7272 0.063 Uani H 1
H1C19 0.2703 0.1696 0.6845 0.051 Uani H 1
H2C19 0.2606 0.2696 0.7395 0.051 Uani H 1

loop_
_atom_site_aniso_label
_atom_site_aniso_U_11
_atom_site_aniso_U_22
_atom_site_aniso_U_33
_atom_site_aniso_U_12
_atom_site_aniso_U_13
_atom_site_aniso_U_23
_atom_site_aniso_type_symbol
Cu 0.0383(2) 0.0419(2) 0.0264(2) -0.0061(2) 0.0140(1) 0.0037(1) Cu
Cl1 0.0669(6) 0.0652(5) 0.0397(4) -0.0126(4) 0.0307(4) 0.0064(4) Cl
Cl2 0.0501(5) 0.0426(4) 0.0478(4) 0.0038(3) 0.0168(4) 0.0001(3) Cl
O 0.066(2) 0.041(1) 0.040(1) 0.009(1) 0.012(1) 0.0075(9) O
N1 0.037(1) 0.038(1) 0.030(1) 0.000(1) 0.014(1) 0.002(1) N
N2 0.041(1) 0.043(1) 0.037(1) -0.007(1) 0.017(1) -0.003(1) N
N3 0.042(1) 0.037(1) 0.035(1) 0.002(1) 0.016(1) 0.002(1) N
N4 0.033(1) 0.034(1) 0.028(1) 0.000(1) 0.012(1) 0.0034(9) N
C1 0.041(2) 0.037(2) 0.036(2) -0.005(1) 0.013(1) 0.006(1) C
C2 0.036(2) 0.039(2) 0.035(2) -0.002(1) 0.013(1) 0.000(1) C
C3 0.043(2) 0.059(2) 0.050(2) -0.009(2) 0.013(2) 0.005(2) C
C4 0.042(2) 0.084(3) 0.046(2) -0.010(2) 0.007(2) -0.004(2) C
C5 0.047(2) 0.078(3) 0.036(2) 0.003(2) 0.007(2) 0.003(2) C
C6 0.049(2) 0.055(2) 0.029(1) 0.004(2) 0.013(1) 0.004(1) C
C7 0.035(2) 0.042(2) 0.028(1) 0.004(1) 0.009(1) 0.007(1) C
C8 0.037(2) 0.044(2) 0.034(2) 0.000(1) 0.013(1) -0.004(1) C
C9 0.047(2) 0.060(2) 0.040(2) -0.004(2) 0.009(2) -0.008(2) C
C10 0.051(2) 0.076(3) 0.058(2) -0.015(2) 0.015(2) -0.023(2) C
C11 0.056(2) 0.061(2) 0.072(2) -0.023(2) 0.028(2) -0.023(2) C
C12 0.052(2) 0.054(2) 0.056(2) -0.018(2) 0.028(2) -0.008(2) C
C13 0.048(2) 0.045(2) 0.033(1) 0.009(1) 0.022(1) 0.007(1) C
C14 0.047(2) 0.040(2) 0.038(2) 0.007(1) 0.022(1) 0.001(1) C
C15 0.061(2) 0.062(2) 0.073(3) 0.017(2) 0.042(2) 0.020(2) C
C16 0.055(2) 0.082(3) 0.102(3) 0.029(2) 0.043(2) 0.034(2) C
C17 0.059(2) 0.058(2) 0.077(3) 0.021(2) 0.031(2) 0.023(2) C
C18 0.047(2) 0.035(2) 0.041(2) 0.004(1) 0.017(1) 0.005(1) C
C19 0.057(2) 0.046(2) 0.048(2) 0.000(2) 0.018(2) 0.015(1) C

loop_
_geom_angle_atom_site_label_1
_geom_angle_atom_site_label_2
_geom_angle_atom_site_label_3
_geom_angle
_geom_angle_site_symmetry_1
_geom_angle_site_symmetry_2
_geom_angle_site_symmetry_3
_geom_angle_publ_flag
Cl1 Cu N1 98.7(1) 1_555 1_555 1_555 no
Cl1 Cu N2 97.3(1) 1_555 1_555 1_555 no
Cl1 Cu N3 107.6(1) 1_555 1_555 1_555 no
Cl1 Cu N4 171.4(1) 1_555 1_555 1_555 no
N1 Cu N2 162.8(1) 1_555 1_555 1_555 no
N1 Cu N3 82.7(1) 1_555 1_555 1_555 no
N1 Cu N4 82.2(1) 1_555 1_555 1_555 no
N2 Cu N3 98.2(1) 1_555 1_555 1_555 no
N2 Cu N4 81.0(1) 1_555 1_555 1_555 no
N3 Cu N4 81.0(1) 1_555 1_555 1_555 no
Cu N1 C2 114.3(2) 1_555 1_555 1_555 no
Cu N1 C6 126.4(2) 1_555 1_555 1_555 no
C2 N1 C6 118.7(3) 1_555 1_555 1_555 no
Cu N2 C8 114.6(2) 1_555 1_555 1_555 no
Cu N2 C12 126.8(2) 1_555 1_555 1_555 no
C8 N2 C12 118.6(3) 1_555 1_555 1_555 no
Cu N3 C14 99.5(2) 1_555 1_555 1_555 no
Cu N3 C18 129.0(2) 1_555 1_555 1_555 no
C14 N3 C18 118.6(3) 1_555 1_555 1_555 no
Cu N4 C1 107.4(2) 1_555 1_555 1_555 no
Cu N4 C7 107.3(2) 1_555 1_555 1_555 no
Cu N4 C13 109.2(2) 1_555 1_555 1_555 no
C1 N4 C7 112.0(2) 1_555 1_555 1_555 no
C1 N4 C13 111.2(2) 1_555 1_555 1_555 no
C7 N4 C13 109.7(2) 1_555 1_555 1_555 no
N4 C1 C2 109.7(2) 1_555 1_555 1_555 no
N1 C2 C1 115.4(2) 1_555 1_555 1_555 no
N1 C2 C3 122.2(3) 1_555 1_555 1_555 no
C1 C2 C3 122.3(3) 1_555 1_555 1_555 no
C2 C3 C4 118.8(3) 1_555 1_555 1_555 no
C3 C4 C5 118.5(3) 1_555 1_555 1_555 no
C4 C5 C6 119.6(3) 1_555 1_555 1_555 no
N1 C6 C5 122.0(3) 1_555 1_555 1_555 no
N4 C7 C8 108.4(2) 1_555 1_555 1_555 no
N2 C8 C7 115.4(2) 1_555 1_555 1_555 no
N2 C8 C9 122.1(3) 1_555 1_555 1_555 no
C7 C8 C9 122.5(3) 1_555 1_555 1_555 no
C8 C9 C10 119.2(3) 1_555 1_555 1_555 no
C9 C10 C11 118.7(3) 1_555 1_555 1_555 no
C10 C11 C12 119.4(3) 1_555 1_555 1_555 no
N2 C12 C11 122.0(3) 1_555 1_555 1_555 no
N4 C13 C14 113.8(2) 1_555 1_555 1_555 no
N3 C14 C13 116.0(3) 1_555 1_555 1_555 no
N3 C14 C15 123.1(3) 1_555 1_555 1_555 no
C13 C14 C15 120.8(3) 1_555 1_555 1_555 no
C14 C15 C16 117.7(3) 1_555 1_555 1_555 no
C15 C16 C17 119.4(3) 1_555 1_555 1_555 no
C16 C17 C18 119.3(3) 1_555 1_555 1_555 no
N3 C18 C17 121.6(3) 1_555 1_555 1_555 no
N3 C18 C19 116.1(3) 1_555 1_555 1_555 no
C17 C18 C19 122.3(3) 1_555 1_555 1_555 no
O C19 C18 114.0(3) 1_555 1_555 1_555 no

loop_
_geom_bond_atom_site_label_1
_geom_bond_atom_site_label_2
_geom_bond_distance
_geom_bond_site_symmetry_1
_geom_bond_site_symmetry_2
_geom_bond_publ_flag
Cu Cl1 2.234(1) 1_555 1_555 no
Cu N1 2.008(2) 1_555 1_555 no
Cu N2 1.999(2) 1_555 1_555 no
Cu N3 2.472(2) 1_555 1_555 no
Cu N4 2.037(2) 1_555 1_555 no
O C19 1.417(3) 1_555 1_555 no
N1 C2 1.344(4) 1_555 1_555 no
N1 C6 1.344(3) 1_555 1_555 no
N2 C8 1.343(4) 1_555 1_555 no
N2 C12 1.345(4) 1_555 1_555 no
N3 C14 1.336(4) 1_555 1_555 no
N3 C18 1.337(4) 1_555 1_555 no
N4 C1 1.486(4) 1_555 1_555 no
N4 C7 1.483(3) 1_555 1_555 no
N4 C13 1.496(4) 1_555 1_555 no
C1 C2 1.494(4) 1_555 1_555 no
C2 C3 1.386(4) 1_555 1_555 no
C3 C4 1.386(4) 1_555 1_555 no
C4 C5 1.388(5) 1_555 1_555 no
C5 C6 1.373(5) 1_555 1_555 no
C7 C8 1.493(4) 1_555 1_555 no
C8 C9 1.383(4) 1_555 1_555 no
C9 C10 1.382(5) 1_555 1_555 no
C10 C11 1.381(5) 1_555 1_555 no
C11 C12 1.377(5) 1_555 1_555 no
C13 C14 1.498(4) 1_555 1_555 no
C14 C15 1.371(4) 1_555 1_555 no
C15 C16 1.383(5) 1_555 1_555 no
C16 C17 1.376(5) 1_555 1_555 no
C17 C18 1.371(4) 1_555 1_555 no
C18 C19 1.513(4) 1_555 1_555 no
